data_7108673
loop_
_publ_author_name
'Ming Chen'
'Yifeng Chen'
'Yuanhong Liu'

_publ_section_title
;
 Palladium-catalyzed highly efficient synthesis of tetracenes and
 pentacenes
;
_journal_name_full Chem.Commun.
_journal_page_first 12189
_journal_paper_doi 10.1039/c2cc36700a
_journal_volume 48
_journal_year 2012
_chemical_formula_sum 'C30 H19 Cl'
_chemical_formula_weight 414.90
_chemical_name_systematic
;
?
;
_space_group_IT_number 14
_symmetry_cell_setting monoclinic
_symmetry_space_group_name_Hall '-P 2yn'
_symmetry_space_group_name_H-M 'P 1 21/n 1'
_atom_sites_solution_hydrogens geom
_atom_sites_solution_primary direct
_atom_sites_solution_secondary difmap
_audit_creation_method SHELXL-97
_cell_angle_alpha 90.00
_cell_angle_beta 92.874(2)
_cell_angle_gamma 90.00
_cell_formula_units_Z 4
_cell_length_a 13.7094(11)
_cell_length_b 9.4888(8)
_cell_length_c 19.2635(16)
_cell_measurement_reflns_used 31
_cell_measurement_temperature 133(2)
_cell_measurement_theta_max 23.51
_cell_measurement_theta_min 2.79
_cell_volume 2502.8(4)
_computing_cell_refinement 'Bruker SAINT'
_computing_data_collection 'Bruker APEX2'
_computing_data_reduction 'Bruker SAINT'
_computing_molecular_graphics 'Bruker SHELXTL'
_computing_publication_material 'Bruker SHELXTL'
_computing_structure_refinement 'SHELXL-97 (Sheldrick, 2008)'
_computing_structure_solution 'SHELXS-97 (Sheldrick, 2008)'
_diffrn_ambient_temperature 133(2)
_diffrn_measured_fraction_theta_full 0.991
_diffrn_measured_fraction_theta_max 0.991
_diffrn_measurement_device_type 'Bruker APEX-II CCD'
_diffrn_measurement_method '\f and \w scans'
_diffrn_radiation_monochromator graphite
_diffrn_radiation_source 'fine-focus sealed tube'
_diffrn_radiation_type MoK\a
_diffrn_radiation_wavelength 0.71073
_diffrn_reflns_av_R_equivalents 0.0302
_diffrn_reflns_av_sigmaI/netI 0.0412
_diffrn_reflns_limit_h_max 14
_diffrn_reflns_limit_h_min -16
_diffrn_reflns_limit_k_max 11
_diffrn_reflns_limit_k_min -11
_diffrn_reflns_limit_l_max 21
_diffrn_reflns_limit_l_min -22
_diffrn_reflns_number 15488
_diffrn_reflns_theta_full 25.09
_diffrn_reflns_theta_max 25.09
_diffrn_reflns_theta_min 2.61
_exptl_absorpt_coefficient_mu 0.165
_exptl_absorpt_correction_T_max 0.9552
_exptl_absorpt_correction_T_min 0.9383
_exptl_absorpt_correction_type multi-scan
_exptl_absorpt_process_details sadabs
_exptl_crystal_colour orange
_exptl_crystal_density_diffrn 1.101
_exptl_crystal_density_method 'not measured'
_exptl_crystal_description block
_exptl_crystal_F_000 864
_exptl_crystal_size_max 0.39
_exptl_crystal_size_mid 0.32
_exptl_crystal_size_min 0.28
_platon_squeeze_details
;
;
_refine_diff_density_max 0.334
_refine_diff_density_min -0.295
_refine_diff_density_rms 0.071
_refine_ls_extinction_coef 0.0044(12)
_refine_ls_extinction_expression Fc^*^=kFc[1+0.001xFc^2^\l^3^/sin(2\q)]^-1/4^
_refine_ls_extinction_method SHELXL
_refine_ls_goodness_of_fit_ref 0.926
_refine_ls_hydrogen_treatment constr
_refine_ls_matrix_type full
_refine_ls_number_parameters 290
_refine_ls_number_reflns 4409
_refine_ls_number_restraints 1
_refine_ls_restrained_S_all 0.926
_refine_ls_R_factor_all 0.1051
_refine_ls_R_factor_gt 0.0920
_refine_ls_shift/su_max 0.001
_refine_ls_shift/su_mean 0.000
_refine_ls_structure_factor_coef Fsqd
_refine_ls_weighting_details 'calc w=1/[\s^2^(Fo^2^)+(0.1144P)^2^+8.0500P] where P=(Fo^2^+2Fc^2^)/3'
_refine_ls_weighting_scheme calc
_refine_ls_wR_factor_gt 0.2434
_refine_ls_wR_factor_ref 0.2524
_reflns_number_gt 3544
_reflns_number_total 4409
_reflns_threshold_expression >2sigma(I)
_cod_data_source_file c2cc36700a.txt
_cod_data_source_block mo_dm12037_0m
_cod_original_sg_symbol_H-M P2(1)/n
_cod_database_code 7108673

loop_
_symmetry_equiv_pos_as_xyz
'x, y, z'
'-x+1/2, y+1/2, -z+1/2'
'-x, -y, -z'
'x-1/2, -y-1/2, z-1/2'

loop_
_atom_site_label
_atom_site_type_symbol
_atom_site_fract_x
_atom_site_fract_y
_atom_site_fract_z
_atom_site_U_iso_or_equiv
_atom_site_adp_type
_atom_site_occupancy
_atom_site_symmetry_multiplicity
_atom_site_calc_flag
_atom_site_refinement_flags
Cl1 Cl 0.02594(10) 0.8950(2) 0.06166(9) 0.0458(5) Uani 0.60 1 d PU
Cl2 Cl 0.91808(19) 0.9049(3) 0.51355(14) 0.0475(6) Uani 0.40 1 d P
C1 C 0.3982(3) 0.8836(3) 0.23298(18) 0.0258(7) Uani 1 1 d .
C2 C 0.4893(2) 0.8811(3) 0.20119(17) 0.0238(7) Uani 1 1 d .
C3 C 0.4943(2) 0.8791(3) 0.12807(17) 0.0252(7) Uani 1 1 d .
H3 H 0.4354 0.8778 0.0999 0.030 Uiso 1 1 calc R
C4 C 0.5831(2) 0.8791(3) 0.09635(17) 0.0234(7) Uani 1 1 d .
C5 C 0.5879(2) 0.8772(3) 0.02183(17) 0.0263(7) Uani 1 1 d .
H5 H 0.5293 0.8727 -0.0065 0.032 Uiso 1 1 calc R
C6 C 0.6756(3) 0.8816(3) -0.00847(18) 0.0290(8) Uani 1 1 d .
H6 H 0.6777 0.8806 -0.0577 0.035 Uiso 1 1 calc R
C7 C 0.7641(2) 0.8877(3) 0.03328(18) 0.0275(7) Uani 1 1 d .
H7 H 0.8247 0.8931 0.0116 0.033 Uiso 1 1 calc R
C8 C 0.7630(2) 0.8860(3) 0.10385(17) 0.0237(7) Uani 1 1 d .
H8 H 0.8230 0.8879 0.1307 0.028 Uiso 1 1 calc R
C9 C 0.6725(2) 0.8814(3) 0.13840(17) 0.0240(7) Uani 1 1 d .
C10 C 0.6685(2) 0.8820(3) 0.21029(17) 0.0242(7) Uani 1 1 d .
H10 H 0.7278 0.8835 0.2380 0.029 Uiso 1 1 calc R
C11 C 0.5793(2) 0.8804(3) 0.24325(17) 0.0238(7) Uani 1 1 d .
C12 C 0.5767(2) 0.8807(3) 0.31703(17) 0.0256(7) Uani 1 1 d .
C13 C 0.4863(3) 0.8827(3) 0.34800(17) 0.0261(7) Uani 1 1 d .
C14 C 0.4794(3) 0.8840(3) 0.42193(18) 0.0314(8) Uani 1 1 d .
H14 H 0.5378 0.8837 0.4507 0.038 Uiso 1 1 calc R
C15 C 0.3922(3) 0.8857(4) 0.45232(19) 0.0359(9) Uani 1 1 d .
H15 H 0.3903 0.8849 0.5016 0.043 Uiso 1 1 calc R
C16 C 0.3044(3) 0.8888(4) 0.41093(18) 0.0307(8) Uani 1 1 d .
H16 H 0.2438 0.8913 0.4327 0.037 Uiso 1 1 calc R
C17 C 0.3050(3) 0.8884(3) 0.33983(18) 0.0276(7) Uani 1 1 d .
H17 H 0.2451 0.8894 0.3128 0.033 Uiso 1 1 calc R
C18 C 0.3964(2) 0.8865(3) 0.30581(17) 0.0251(7) Uani 1 1 d .
C19 C 0.3053(2) 0.8864(3) 0.18989(17) 0.0249(7) Uani 1 1 d .
C20 C 0.2715(3) 0.7662(4) 0.15462(19) 0.0321(8) Uani 1 1 d .
H20 H 0.3088 0.6819 0.1580 0.038 Uiso 1 1 calc R
C21 C 0.1852(3) 0.7679(4) 0.1150(2) 0.0364(9) Uani 1 1 d .
H21 H 0.1629 0.6852 0.0914 0.044 Uiso 1 1 calc R
C22 C 0.1307(3) 0.8913(4) 0.10986(19) 0.0334(8) Uani 1 1 d U
C23 C 0.1621(3) 1.0117(4) 0.1445(2) 0.0334(8) Uani 1 1 d .
H23 H 0.1243 1.0955 0.1413 0.040 Uiso 1 1 calc R
C24 C 0.2495(2) 1.0089(3) 0.18404(17) 0.0262(7) Uani 1 1 d .
H24 H 0.2717 1.0919 0.2075 0.031 Uiso 1 1 calc R
C25 C 0.6689(3) 0.8819(4) 0.36238(16) 0.0272(7) Uani 1 1 d .
C26 C 0.7207(3) 1.0054(4) 0.37414(19) 0.0307(8) Uani 1 1 d .
H26 H 0.7006 1.0889 0.3502 0.037 Uiso 1 1 calc R
C27 C 0.8017(3) 1.0093(4) 0.4205(2) 0.0354(9) Uani 1 1 d .
H27 H 0.8361 1.0951 0.4286 0.042 Uiso 1 1 calc R
C28 C 0.8321(3) 0.8875(4) 0.45490(19) 0.0355(9) Uani 1 1 d .
C29 C 0.7828(3) 0.7616(4) 0.4409(2) 0.0404(9) Uani 1 1 d .
H29 H 0.8047 0.6769 0.4628 0.048 Uiso 1 1 calc R
C30 C 0.7017(3) 0.7597(4) 0.3950(2) 0.0386(9) Uani 1 1 d .
H30 H 0.6683 0.6735 0.3859 0.046 Uiso 1 1 calc R

loop_
_atom_site_aniso_label
_atom_site_aniso_U_11
_atom_site_aniso_U_22
_atom_site_aniso_U_33
_atom_site_aniso_U_23
_atom_site_aniso_U_13
_atom_site_aniso_U_12
Cl1 0.0203(7) 0.0644(11) 0.0513(10) -0.0130(8) -0.0119(6) -0.0037(7)
Cl2 0.0456(14) 0.0499(15) 0.0466(14) 0.0050(11) -0.0034(11) 0.0064(11)
C1 0.0339(17) 0.0149(15) 0.0290(17) -0.0004(12) 0.0069(14) 0.0000(13)
C2 0.0328(17) 0.0144(15) 0.0244(16) -0.0021(12) 0.0035(13) 0.0015(12)
C3 0.0276(16) 0.0230(16) 0.0250(17) 0.0037(13) 0.0012(13) 0.0024(13)
C4 0.0277(16) 0.0172(15) 0.0254(17) 0.0002(12) 0.0035(13) 0.0053(12)
C5 0.0331(18) 0.0235(17) 0.0223(16) -0.0004(13) 0.0028(13) 0.0094(13)
C6 0.0382(19) 0.0262(17) 0.0233(17) 0.0007(13) 0.0070(14) 0.0060(14)
C7 0.0288(17) 0.0234(16) 0.0311(18) 0.0007(13) 0.0107(14) 0.0045(13)
C8 0.0287(16) 0.0184(15) 0.0239(16) 0.0011(12) 0.0007(13) 0.0016(12)
C9 0.0333(17) 0.0154(15) 0.0234(16) -0.0047(12) 0.0026(13) 0.0002(12)
C10 0.0273(16) 0.0166(15) 0.0288(17) 0.0011(12) 0.0018(13) -0.0008(12)
C11 0.0324(17) 0.0154(15) 0.0238(16) 0.0011(12) 0.0034(13) -0.0001(12)
C12 0.0325(17) 0.0175(15) 0.0269(17) 0.0027(12) 0.0036(13) -0.0020(13)
C13 0.0381(18) 0.0167(15) 0.0241(17) -0.0017(12) 0.0057(14) -0.0051(13)
C14 0.044(2) 0.0251(17) 0.0244(17) -0.0005(13) 0.0007(15) -0.0145(15)
C15 0.052(2) 0.034(2) 0.0223(17) -0.0025(14) 0.0120(16) -0.0129(17)
C16 0.0393(19) 0.0251(17) 0.0288(18) 0.0015(14) 0.0137(15) -0.0027(14)
C17 0.0345(18) 0.0200(16) 0.0294(18) 0.0004(13) 0.0114(14) -0.0034(13)
C18 0.0348(18) 0.0143(15) 0.0264(17) 0.0008(12) 0.0037(14) -0.0048(13)
C19 0.0280(16) 0.0221(16) 0.0257(16) -0.0020(13) 0.0127(13) -0.0047(13)
C20 0.0340(18) 0.0237(17) 0.039(2) -0.0020(14) 0.0071(15) 0.0003(14)
C21 0.041(2) 0.0300(19) 0.038(2) -0.0085(15) 0.0035(16) -0.0050(16)
C22 0.0257(17) 0.041(2) 0.0342(19) -0.0016(16) 0.0051(14) -0.0002(15)
C23 0.0306(18) 0.0294(18) 0.041(2) 0.0039(15) 0.0086(15) 0.0050(14)
C24 0.0299(17) 0.0239(16) 0.0255(16) -0.0041(13) 0.0081(13) -0.0031(13)
C25 0.0374(18) 0.0270(17) 0.0178(15) -0.0040(13) 0.0058(13) -0.0063(14)
C26 0.0361(19) 0.0211(16) 0.0353(19) -0.0034(14) 0.0063(15) -0.0020(14)
C27 0.039(2) 0.0283(18) 0.039(2) -0.0039(15) 0.0089(16) -0.0095(15)
C28 0.041(2) 0.039(2) 0.0262(18) -0.0011(15) 0.0045(15) -0.0112(16)
C29 0.056(2) 0.031(2) 0.033(2) 0.0033(15) -0.0110(17) -0.0065(17)
C30 0.056(2) 0.0206(17) 0.038(2) 0.0062(15) -0.0094(18) -0.0089(16)

loop_
_atom_type_symbol
_atom_type_description
_atom_type_scat_dispersion_real
_atom_type_scat_dispersion_imag
_atom_type_scat_source
C C 0.0033 0.0016 'International Tables Vol C Tables 4.2.6.8 and 6.1.1.4'
H H 0.0000 0.0000 'International Tables Vol C Tables 4.2.6.8 and 6.1.1.4'
Cl Cl 0.1484 0.1585 'International Tables Vol C Tables 4.2.6.8 and 6.1.1.4'

loop_
_geom_angle_atom_site_label_1
_geom_angle_atom_site_label_2
_geom_angle_atom_site_label_3
_geom_angle
C18 C1 C2 119.5(3)
C18 C1 C19 120.0(3)
C2 C1 C19 120.5(3)
C3 C2 C1 121.2(3)
C3 C2 C11 118.5(3)
C1 C2 C11 120.3(3)
C4 C3 C2 121.7(3)
C4 C3 H3 119.1
C2 C3 H3 119.1
C3 C4 C9 119.6(3)
C3 C4 C5 121.6(3)
C9 C4 C5 118.8(3)
C6 C5 C4 120.8(3)
C6 C5 H5 119.6
C4 C5 H5 119.6
C5 C6 C7 120.3(3)
C5 C6 H6 119.8
C7 C6 H6 119.8
C8 C7 C6 120.8(3)
C8 C7 H7 119.6
C6 C7 H7 119.6
C7 C8 C9 121.1(3)
C7 C8 H8 119.5
C9 C8 H8 119.5
C10 C9 C4 119.2(3)
C10 C9 C8 122.6(3)
C4 C9 C8 118.1(3)
C9 C10 C11 121.9(3)
C9 C10 H10 119.1
C11 C10 H10 119.1
C10 C11 C12 121.1(3)
C10 C11 C2 119.1(3)
C12 C11 C2 119.8(3)
C13 C12 C11 119.5(3)
C13 C12 C25 119.3(3)
C11 C12 C25 121.2(3)
C12 C13 C14 121.8(3)
C12 C13 C18 120.6(3)
C14 C13 C18 117.6(3)
C15 C14 C13 122.2(3)
C15 C14 H14 118.9
C13 C14 H14 118.9
C14 C15 C16 120.1(3)
C14 C15 H15 120.0
C16 C15 H15 120.0
C17 C16 C15 121.2(3)
C17 C16 H16 119.4
C15 C16 H16 119.4
C16 C17 C18 120.2(3)
C16 C17 H17 119.9
C18 C17 H17 119.9
C1 C18 C13 120.3(3)
C1 C18 C17 120.9(3)
C13 C18 C17 118.8(3)
C24 C19 C20 118.4(3)
C24 C19 C1 120.8(3)
C20 C19 C1 120.8(3)
C21 C20 C19 121.1(3)
C21 C20 H20 119.5
C19 C20 H20 119.5
C20 C21 C22 119.6(3)
C20 C21 H21 120.2
C22 C21 H21 120.2
C23 C22 C21 120.6(3)
C23 C22 Cl1 119.3(3)
C21 C22 Cl1 120.1(3)
C22 C23 C24 119.3(3)
C22 C23 H23 120.3
C24 C23 H23 120.3
C23 C24 C19 121.0(3)
C23 C24 H24 119.5
C19 C24 H24 119.5
C26 C25 C30 118.9(3)
C26 C25 C12 120.8(3)
C30 C25 C12 120.2(3)
C25 C26 C27 120.9(3)
C25 C26 H26 119.5
C27 C26 H26 119.5
C28 C27 C26 119.8(3)
C28 C27 H27 120.1
C26 C27 H27 120.1
C27 C28 C29 119.4(4)
C27 C28 Cl2 116.4(3)
C29 C28 Cl2 124.0(3)
C30 C29 C28 120.1(4)
C30 C29 H29 120.0
C28 C29 H29 120.0
C29 C30 C25 120.8(3)
C29 C30 H30 119.6
C25 C30 H30 119.6

loop_
_geom_bond_atom_site_label_1
_geom_bond_atom_site_label_2
_geom_bond_distance
Cl1 C22 1.671(4)
Cl2 C28 1.600(5)
C1 C18 1.405(5)
C1 C2 1.418(5)
C1 C19 1.486(5)
C2 C3 1.414(5)
C2 C11 1.441(5)
C3 C4 1.389(5)
C3 H3 0.9500
C4 C9 1.435(5)
C4 C5 1.440(5)
C5 C6 1.364(5)
C5 H5 0.9500
C6 C7 1.422(5)
C6 H6 0.9500
C7 C8 1.360(5)
C7 H7 0.9500
C8 C9 1.438(5)
C8 H8 0.9500
C9 C10 1.389(5)
C10 C11 1.407(5)
C10 H10 0.9500
C11 C12 1.424(5)
C12 C13 1.402(5)
C12 C25 1.501(5)
C13 C14 1.432(5)
C13 C18 1.442(5)
C14 C15 1.357(5)
C14 H14 0.9500
C15 C16 1.410(6)
C15 H15 0.9500
C16 C17 1.370(5)
C16 H16 0.9500
C17 C18 1.443(5)
C17 H17 0.9500
C19 C24 1.393(5)
C19 C20 1.395(5)
C20 C21 1.376(5)
C20 H20 0.9500
C21 C22 1.390(5)
C21 H21 0.9500
C22 C23 1.381(5)
C23 C24 1.387(5)
C23 H23 0.9500
C24 H24 0.9500
C25 C26 1.383(5)
C25 C30 1.384(5)
C26 C27 1.391(5)
C26 H26 0.9500
C27 C28 1.385(5)
C27 H27 0.9500
C28 C29 1.393(5)
C29 C30 1.384(6)
C29 H29 0.9500
C30 H30 0.9500

loop_
_platon_squeeze_void_nr
_platon_squeeze_void_average_x
_platon_squeeze_void_average_y
_platon_squeeze_void_average_z
_platon_squeeze_void_volume
_platon_squeeze_void_count_electrons
_platon_squeeze_void_content
1 -0.020 -0.141 0.283 131 63 ' '
2 0.020 0.138 0.717 130 63 ' '
3 0.520 0.359 0.217 131 64 ' '
4 0.480 0.638 0.783 130 63 ' '
